data_7157919
loop_
_publ_author_name
'Pti\<cek, Lucija'
'Hok, Lucija'
'Grb\<ci\'c, Petra'
'Topi\'c, Filip'
'Cetina, Mario'
'Rissanen, Kari'
'Paveli\'c, Sandra Kraljevi\'c'
'Vianello, Robert'
'Racan\'e, Livio'

_publ_section_title
;
 Amidino substituted 2-aminophenols: biologically important building
 blocks for the amidino-functionalization of 2-substituted benzoxazoles.
;
_journal_issue 12
_journal_name_full 'Organic &amp; biomolecular chemistry'
_journal_page_first 2784
_journal_page_last 2793
_journal_paper_doi 10.1039/d1ob00235j
_journal_volume 19
_journal_year 2021
_chemical_absolute_configuration unk
_chemical_formula_moiety 'C7 H9 N3 O, 2(H2 O)'
_chemical_formula_sum 'C7 H13 N3 O3'
_chemical_formula_weight 187.20
_space_group_crystal_system monoclinic
_space_group_IT_number 4
_space_group_name_Hall 'P 2yb'
_space_group_name_H-M_alt 'P 1 21 1'
_atom_sites_solution_hydrogens mixed
_atom_sites_solution_primary direct
_atom_sites_solution_secondary difmap
_audit_creation_method SHELXL-2017/1
_audit_update_record
;
2021-02-03 deposited with the CCDC.	2021-03-02 downloaded from the CCDC.
;
_cell_angle_alpha 90
_cell_angle_beta 98.890(7)
_cell_angle_gamma 90
_cell_formula_units_Z 2
_cell_length_a 10.1400(8)
_cell_length_b 4.0229(4)
_cell_length_c 10.8744(12)
_cell_measurement_reflns_used 1002
_cell_measurement_temperature 170.0(1)
_cell_measurement_theta_max 27.485
_cell_measurement_theta_min 0.407
_cell_volume 438.26(7)
_computing_cell_refinement 'HKL Scalepack (Otwinowski & Minor, 1997)'
_computing_data_collection 'Collect (Bruker AXS BV, 1997-2004)'
_computing_data_reduction 'HKL Denzo and Scalepack (Otwinowski & Minor, 1997)'
_computing_publication_material 'OLEX2 (Dolomanov et al., 2009) & WinGX (Farrugia, 2012)'
_computing_structure_refinement 'SHELXL-2017/1 (Sheldrick, 2015)'
_computing_structure_solution 'SHELXS-97 (Sheldrick, 2015)'
_diffrn_ambient_temperature 170.0(1)
_diffrn_detector_area_resol_mean 9
_diffrn_measured_fraction_theta_full 0.984
_diffrn_measured_fraction_theta_max 0.963
_diffrn_measurement_device '95mm CCD camera on \k-goniostat'
_diffrn_measurement_device_type 'Bruker-Nonius KappaCCD with APEXII detector'
_diffrn_measurement_method '\f scans + \w scans'
_diffrn_radiation_monochromator 'horizonally mounted graphite crystal'
_diffrn_radiation_source 'fine-focus sealed tube'
_diffrn_radiation_type MoK\a
_diffrn_radiation_wavelength 0.71073
_diffrn_reflns_av_R_equivalents 0.0551
_diffrn_reflns_av_unetI/netI 0.0981
_diffrn_reflns_Laue_measured_fraction_full 0.984
_diffrn_reflns_Laue_measured_fraction_max 0.963
_diffrn_reflns_limit_h_max 11
_diffrn_reflns_limit_h_min -13
_diffrn_reflns_limit_k_max 4
_diffrn_reflns_limit_k_min -5
_diffrn_reflns_limit_l_max 12
_diffrn_reflns_limit_l_min -14
_diffrn_reflns_number 2959
_diffrn_reflns_point_group_measured_fraction_full 0.946
_diffrn_reflns_point_group_measured_fraction_max 0.901
_diffrn_reflns_theta_full 25.250
_diffrn_reflns_theta_max 28.025
_diffrn_reflns_theta_min 1.895
_exptl_absorpt_coefficient_mu 0.112
_exptl_absorpt_correction_T_max 0.7456
_exptl_absorpt_correction_T_min 0.4354
_exptl_absorpt_correction_type multi-scan
_exptl_absorpt_process_details 'SADABS 2008 (Sheldrick, 1996)'
_exptl_crystal_colour colourless
_exptl_crystal_density_diffrn 1.419
_exptl_crystal_density_method 'not measured'
_exptl_crystal_description lath
_exptl_crystal_F_000 200
_exptl_crystal_recrystallization_method 'Re-crystallisation from solvent: water'
_exptl_crystal_size_max 0.350
_exptl_crystal_size_mid 0.070
_exptl_crystal_size_min 0.020
_refine_diff_density_max 0.305
_refine_diff_density_min -0.287
_refine_diff_density_rms 0.064
_refine_ls_abs_structure_details
;
 Flack x determined using 424 quotients [(I+)-(I-)]/[(I+)+(I-)]
 (Parsons, Flack and Wagner, Acta Cryst. B69 (2013) 249-259).
;
_refine_ls_abs_structure_Flack -0.2(10)
_refine_ls_extinction_method none
_refine_ls_goodness_of_fit_ref 1.058
_refine_ls_hydrogen_treatment constr
_refine_ls_matrix_type full
_refine_ls_number_parameters 127
_refine_ls_number_reflns 1918
_refine_ls_number_restraints 1
_refine_ls_restrained_S_all 1.058
_refine_ls_R_factor_all 0.0998
_refine_ls_R_factor_gt 0.0630
_refine_ls_shift/su_max 0.000
_refine_ls_shift/su_mean 0.000
_refine_ls_structure_factor_coef Fsqd
_refine_ls_weighting_details 'w=1/[\s^2^(Fo^2^)+(0.0841P)^2^] where P=(Fo^2^+2Fc^2^)/3'
_refine_ls_weighting_scheme calc
_refine_ls_wR_factor_gt 0.1466
_refine_ls_wR_factor_ref 0.1688
_reflns_Friedel_coverage 0.639
_reflns_Friedel_fraction_full 0.895
_reflns_Friedel_fraction_max 0.819
_reflns_number_gt 1340
_reflns_number_total 1918
_reflns_threshold_expression 'I > 2\s(I)'
_cod_data_source_file d1ob00235j3.cif
_cod_data_source_block 8a'_170K
_cod_depositor_comments 'Adding full bibliography for 7157911--7157921.cif.'
_cod_original_sg_symbol_H-M 'P 21'
_cod_database_code 7157919
_shelx_shelxl_version_number 2017/1
_shelx_space_group_comment
;
The symmetry employed for this shelxl refinement is uniquely defined
by the following loop, which should always be used as a source of
symmetry information in preference to the above space-group names.
They are only intended as comments.
;
_shelx_estimated_absorpt_t_min 0.962
_shelx_estimated_absorpt_t_max 0.998

loop_
_space_group_symop_operation_xyz
'x, y, z'
'-x, y+1/2, -z'

loop_
_atom_site_label
_atom_site_type_symbol
_atom_site_fract_x
_atom_site_fract_y
_atom_site_fract_z
_atom_site_U_iso_or_equiv
_atom_site_adp_type
_atom_site_occupancy
_atom_site_site_symmetry_order
_atom_site_calc_flag
_atom_site_refinement_flags_posn
_atom_site_refinement_flags_adp
_atom_site_refinement_flags_occupancy
_atom_site_disorder_assembly
_atom_site_disorder_group
C1 C 0.6324(4) 0.5904(11) 0.2432(4) 0.0269(9) Uani 1 1 d . . . . .
C2 C 0.5898(4) 0.4020(11) 0.3408(4) 0.0282(10) Uani 1 1 d . . . . .
C3 C 0.4571(3) 0.3239(13) 0.3373(4) 0.0285(9) Uani 1 1 d . . . . .
H3 H 0.430686 0.197957 0.403313 0.034 Uiso 1 1 calc R U . . .
C4 C 0.3600(4) 0.4265(11) 0.2384(4) 0.0272(10) Uani 1 1 d . . . . .
C5 C 0.4007(4) 0.6196(13) 0.1443(4) 0.0290(9) Uani 1 1 d . . . . .
H5 H 0.336393 0.698066 0.077781 0.035 Uiso 1 1 calc R U . . .
C6 C 0.5348(4) 0.6975(12) 0.1474(4) 0.0316(11) Uani 1 1 d . . . . .
H6 H 0.560367 0.827767 0.082102 0.038 Uiso 1 1 calc R U . . .
C7 C 0.2207(4) 0.3196(12) 0.2309(4) 0.0277(9) Uani 1 1 d . . . . .
N1 N 0.6877(3) 0.3039(11) 0.4416(4) 0.0335(9) Uani 1 1 d G . . . .
H1A H 0.664883 0.113710 0.478383 0.050 Uiso 1 1 d G U . . .
H1B H 0.762277 0.267485 0.406498 0.050 Uiso 1 1 d G U . . .
N2 N 0.1823(3) 0.1534(12) 0.3244(3) 0.0363(9) Uani 1 1 d . . . . .
H2A H 0.098781 0.088354 0.319720 0.044 Uiso 1 1 calc R U . . .
H2B H 0.240238 0.108019 0.391193 0.044 Uiso 1 1 calc R U . . .
N3 N 0.1321(3) 0.3840(11) 0.1322(4) 0.0361(10) Uani 1 1 d . . . . .
H3A H 0.049001 0.316986 0.129163 0.043 Uiso 1 1 calc R U . . .
H3B H 0.155773 0.494062 0.069189 0.043 Uiso 1 1 calc R U . . .
O1 O 0.7612(2) 0.6472(9) 0.2438(3) 0.0322(8) Uani 1 1 d . . . . .
O1W O 0.8591(3) 0.1487(10) 0.1162(3) 0.0344(8) Uani 1 1 d G . . . .
H11W H 0.830374 -0.023636 0.152399 0.052 Uiso 1 1 d G U . . .
H12W H 0.834338 0.329157 0.150310 0.052 Uiso 1 1 d G U . . .
O2W O 0.9613(3) 0.8407(10) 0.4136(3) 0.0390(8) Uani 1 1 d G . . . .
H21W H 0.989869 0.659591 0.452548 0.058 Uiso 1 1 d G U . . .
H22W H 0.892694 0.795021 0.357714 0.058 Uiso 1 1 d G U . . .

loop_
_atom_site_aniso_label
_atom_site_aniso_U_11
_atom_site_aniso_U_22
_atom_site_aniso_U_33
_atom_site_aniso_U_23
_atom_site_aniso_U_13
_atom_site_aniso_U_12
C1 0.0200(17) 0.028(3) 0.034(2) -0.0051(19) 0.0069(15) 0.0003(17)
C2 0.0214(18) 0.036(3) 0.026(2) -0.004(2) 0.0021(15) 0.0016(19)
C3 0.0194(17) 0.035(3) 0.031(2) 0.000(2) 0.0049(15) 0.001(2)
C4 0.0194(17) 0.030(2) 0.033(2) -0.0041(18) 0.0063(16) -0.0009(16)
C5 0.0230(17) 0.032(2) 0.031(2) -0.001(2) 0.0008(15) 0.000(2)
C6 0.0242(19) 0.038(3) 0.034(2) 0.002(2) 0.0084(18) -0.0035(19)
C7 0.0209(17) 0.031(2) 0.032(2) -0.008(2) 0.0054(17) 0.000(2)
N1 0.0222(16) 0.043(2) 0.036(2) 0.0056(19) 0.0038(15) -0.0002(18)
N2 0.0200(15) 0.052(3) 0.038(2) 0.000(2) 0.0068(14) -0.0040(19)
N3 0.0192(16) 0.050(3) 0.039(2) 0.007(2) 0.0036(14) -0.0050(18)
O1 0.0173(12) 0.0392(18) 0.0404(17) -0.0006(17) 0.0054(11) -0.0029(14)
O1W 0.0245(14) 0.0376(18) 0.0432(18) 0.0003(17) 0.0120(12) -0.0022(16)
O2W 0.0281(15) 0.046(2) 0.040(2) 0.0025(18) -0.0018(13) -0.0088(16)

loop_
_atom_type_symbol
_atom_type_description
_atom_type_scat_dispersion_real
_atom_type_scat_dispersion_imag
_atom_type_scat_source
C C 0.0033 0.0016 'International Tables Vol C Tables 4.2.6.8 and 6.1.1.4'
H H 0.0000 0.0000 'International Tables Vol C Tables 4.2.6.8 and 6.1.1.4'
N N 0.0061 0.0033 'International Tables Vol C Tables 4.2.6.8 and 6.1.1.4'
O O 0.0106 0.0060 'International Tables Vol C Tables 4.2.6.8 and 6.1.1.4'

loop_
_geom_angle_atom_site_label_1
_geom_angle_atom_site_label_2
_geom_angle_atom_site_label_3
_geom_angle
_geom_angle_site_symmetry_1
_geom_angle_site_symmetry_3
_geom_angle_publ_flag
O1 C1 C6 122.5(4) . . ?
O1 C1 C2 120.0(4) . . ?
C6 C1 C2 117.4(3) . . ?
C3 C2 N1 121.5(4) . . ?
C3 C2 C1 120.6(4) . . ?
N1 C2 C1 117.9(3) . . ?
C2 C3 C4 121.4(4) . . ?
C2 C3 H3 119.3 . . ?
C4 C3 H3 119.3 . . ?
C5 C4 C3 118.2(3) . . ?
C5 C4 C7 120.9(4) . . ?
C3 C4 C7 120.8(4) . . ?
C6 C5 C4 120.4(4) . . ?
C6 C5 H5 119.8 . . ?
C4 C5 H5 119.8 . . ?
C5 C6 C1 121.9(4) . . ?
C5 C6 H6 119.1 . . ?
C1 C6 H6 119.1 . . ?
N3 C7 N2 118.7(4) . . ?
N3 C7 C4 121.3(4) . . ?
N2 C7 C4 120.0(4) . . ?
C2 N1 H1A 112.3 . . ?
C2 N1 H1B 104.4 . . ?
H1A N1 H1B 109.5 . . ?
C7 N2 H2A 120.0 . . ?
C7 N2 H2B 120.0 . . ?
H2A N2 H2B 120.0 . . ?
C7 N3 H3A 120.0 . . ?
C7 N3 H3B 120.0 . . ?
H3A N3 H3B 120.0 . . ?
H11W O1W H12W 109.5 . . ?
H21W O2W H22W 109.5 . . ?

loop_
_geom_bond_atom_site_label_1
_geom_bond_atom_site_label_2
_geom_bond_distance
_geom_bond_site_symmetry_2
_geom_bond_publ_flag
C1 O1 1.325(4) . ?
C1 C6 1.391(6) . ?
C1 C2 1.424(6) . ?
C2 C3 1.377(5) . ?
C2 N1 1.417(5) . ?
C3 C4 1.403(6) . ?
C3 H3 0.9500 . ?
C4 C5 1.397(6) . ?
C4 C7 1.466(5) . ?
C5 C6 1.390(6) . ?
C5 H5 0.9500 . ?
C6 H6 0.9500 . ?
C7 N3 1.315(5) . ?
C7 N2 1.325(6) . ?
N1 H1A 0.9096 . ?
N1 H1B 0.9100 . ?
N2 H2A 0.8800 . ?
N2 H2B 0.8800 . ?
N3 H3A 0.8800 . ?
N3 H3B 0.8800 . ?
O1W H11W 0.8696 . ?
O1W H12W 0.8697 . ?
O2W H21W 0.8696 . ?
O2W H22W 0.8697 . ?

loop_
_geom_torsion_atom_site_label_1
_geom_torsion_atom_site_label_2
_geom_torsion_atom_site_label_3
_geom_torsion_atom_site_label_4
_geom_torsion
_geom_torsion_site_symmetry_1
_geom_torsion_site_symmetry_2
_geom_torsion_site_symmetry_3
_geom_torsion_site_symmetry_4
_geom_torsion_publ_flag
O1 C1 C2 C3 -176.0(4) . . . . ?
C6 C1 C2 C3 1.6(6) . . . . ?
O1 C1 C2 N1 5.1(6) . . . . ?
C6 C1 C2 N1 -177.3(4) . . . . ?
N1 C2 C3 C4 178.8(4) . . . . ?
C1 C2 C3 C4 0.0(7) . . . . ?
C2 C3 C4 C5 -1.8(7) . . . . ?
C2 C3 C4 C7 175.1(4) . . . . ?
C3 C4 C5 C6 2.0(6) . . . . ?
C7 C4 C5 C6 -174.9(4) . . . . ?
C4 C5 C6 C1 -0.5(7) . . . . ?
O1 C1 C6 C5 176.2(4) . . . . ?
C2 C1 C6 C5 -1.3(7) . . . . ?
C5 C4 C7 N3 4.3(7) . . . . ?
C3 C4 C7 N3 -172.5(4) . . . . ?
C5 C4 C7 N2 -176.0(4) . . . . ?
C3 C4 C7 N2 7.1(7) . . . . ?
